data_7112382
loop_
_publ_author_name
'Boerner, Leigh J. K.'
'Pink, Maren'
'Park, Hyunsoo'
'LeSueur, Amanda'
'Zaleski, Jeffrey M.'

_publ_section_title
;
 Spin-state control of thermal and photochemical Bergman cyclization.
;
_journal_issue 21
_journal_name_full 'Chemical communications (Cambridge, England)'
_journal_page_first 2145
_journal_page_last 2147
_journal_paper_doi 10.1039/c3cc34471a
_journal_volume 49
_journal_year 2013
_chemical_formula_moiety 'C48 H26 N4 Pt'
_chemical_formula_sum 'C48 H26 N4 Pt'
_chemical_formula_weight 853.82
_space_group_IT_number 33
_symmetry_cell_setting orthorhombic
_symmetry_Int_Tables_number 33
_symmetry_space_group_name_Hall 'P 2c -2n'
_symmetry_space_group_name_H-M 'P n a 21'
_atom_sites_solution_hydrogens geom
_atom_sites_solution_primary direct
_atom_sites_solution_secondary difmap
_audit_creation_method SHELXL-97
_cell_angle_alpha 90.00
_cell_angle_beta 90.00
_cell_angle_gamma 90.00
_cell_formula_units_Z 4
_cell_length_a 7.2411(10)
_cell_length_b 21.366(3)
_cell_length_c 20.202(2)
_cell_measurement_reflns_used 1289
_cell_measurement_temperature 150(2)
_cell_measurement_theta_max 28.27
_cell_measurement_theta_min 2.02
_cell_volume 3125.5(7)
_computing_cell_refinement 'Bruker APEX II (2009)'
_computing_data_collection 'Bruker APEX II (2009)'
_computing_data_reduction 'Bruker APEX II (2009)'
_computing_molecular_graphics 'Diamond 3.2d (2010)'
_computing_publication_material 'WinGX (2005)'
_computing_structure_refinement 'SHELXL-97 (Sheldrick, 2008)'
_computing_structure_solution 'SHELXS-97 (Sheldrick, 2008)'
_diffrn_ambient_temperature 150(2)
_diffrn_detector_area_resol_mean 83.33
_diffrn_measured_fraction_theta_full 0.999
_diffrn_measured_fraction_theta_max 0.999
_diffrn_measurement_device_type kappa
_diffrn_measurement_method 'phi and omega scans'
_diffrn_radiation_monochromator graphite
_diffrn_radiation_probe x-ray
_diffrn_radiation_type MoK\a
_diffrn_radiation_wavelength 0.71073
_diffrn_reflns_av_R_equivalents 0.0744
_diffrn_reflns_av_sigmaI/netI 0.0934
_diffrn_reflns_limit_h_max 9
_diffrn_reflns_limit_h_min -9
_diffrn_reflns_limit_k_max 28
_diffrn_reflns_limit_k_min -22
_diffrn_reflns_limit_l_max 26
_diffrn_reflns_limit_l_min -14
_diffrn_reflns_number 18126
_diffrn_reflns_theta_full 28.27
_diffrn_reflns_theta_max 28.27
_diffrn_reflns_theta_min 2.02
_diffrn_source 'fine-focus sealed tube'
_diffrn_source_type 'Bruker APEX II'
_exptl_absorpt_coefficient_mu 4.536
_exptl_absorpt_correction_T_max 0.8049
_exptl_absorpt_correction_T_min 0.7419
_exptl_absorpt_correction_type multi-scan
_exptl_absorpt_process_details 'SADABS (R. Blessing, 1995)'
_exptl_crystal_colour purple
_exptl_crystal_density_diffrn 1.814
_exptl_crystal_density_method 'not measured'
_exptl_crystal_description plate
_exptl_crystal_F_000 1680
_exptl_crystal_size_max 0.07
_exptl_crystal_size_mid 0.06
_exptl_crystal_size_min 0.05
_refine_diff_density_max 1.349
_refine_diff_density_min -1.221
_refine_diff_density_rms 0.151
_refine_ls_abs_structure_details 'Flack H D (1983), Acta Cryst. A39, 876-881'
_refine_ls_abs_structure_Flack 0.000(9)
_refine_ls_extinction_method none
_refine_ls_goodness_of_fit_ref 0.942
_refine_ls_hydrogen_treatment constr
_refine_ls_matrix_type full
_refine_ls_number_parameters 455
_refine_ls_number_reflns 6443
_refine_ls_number_restraints 1
_refine_ls_restrained_S_all 0.942
_refine_ls_R_factor_all 0.0695
_refine_ls_R_factor_gt 0.0388
_refine_ls_shift/su_max 0.001
_refine_ls_shift/su_mean 0.000
_refine_ls_structure_factor_coef Fsqd
_refine_ls_weighting_details 'calc w=1/[\s^2^(Fo^2^)+(0.0000P)^2^+0.0000P] where P=(Fo^2^+2Fc^2^)/3'
_refine_ls_weighting_scheme calc
_refine_ls_wR_factor_gt 0.0626
_refine_ls_wR_factor_ref 0.0710
_reflns_number_gt 4692
_reflns_number_total 6443
_reflns_threshold_expression >2sigma(I)
_cod_duplicate_entry 7108940
_cod_data_source_file c3cc34471a.txt
_cod_data_source_block new
_cod_database_code 7112382

loop_
_symmetry_equiv_pos_as_xyz
'x, y, z'
'-x, -y, z+1/2'
'x+1/2, -y+1/2, z'
'-x+1/2, y+1/2, z+1/2'

loop_
_atom_site_label
_atom_site_type_symbol
_atom_site_fract_x
_atom_site_fract_y
_atom_site_fract_z
_atom_site_U_iso_or_equiv
_atom_site_adp_type
_atom_site_occupancy
_atom_site_symmetry_multiplicity
_atom_site_calc_flag
_atom_site_refinement_flags
Pt1 Pt 0.67485(3) 0.351300(12) -0.03972(3) 0.01577(6) Uani 1 1 d .
N1 N 0.7132(12) 0.2916(5) -0.1121(5) 0.015(2) Uani 1 1 d .
N2 N 0.6739(13) 0.4230(5) -0.1072(5) 0.020(2) Uani 1 1 d .
N3 N 0.6437(12) 0.4110(5) 0.0335(5) 0.014(2) Uani 1 1 d .
N4 N 0.6805(12) 0.2785(6) 0.0235(5) 0.017(2) Uani 1 1 d .
C1 C 0.7078(14) 0.2284(6) -0.1073(5) 0.015(2) Uani 1 1 d .
C2 C 0.7534(14) 0.2024(5) -0.1710(5) 0.018(2) Uani 1 1 d .
C3 C 0.7912(11) 0.2524(5) -0.2108(4) 0.0176(19) Uani 1 1 d .
C4 C 0.7624(12) 0.3077(5) -0.1748(4) 0.016(2) Uani 1 1 d .
C5 C 0.7757(10) 0.3652(5) -0.2053(4) 0.019(2) Uani 1 1 d .
C6 C 0.7079(13) 0.4193(5) -0.1733(5) 0.017(2) Uani 1 1 d .
C7 C 0.6580(14) 0.4772(5) -0.2026(5) 0.019(2) Uani 1 1 d .
H7 H 0.6618 0.4873 -0.2484 0.023 Uiso 1 1 calc R
C8 C 0.6045(14) 0.5149(5) -0.1531(4) 0.019(2) Uani 1 1 d .
H8 H 0.5617 0.5567 -0.1572 0.023 Uiso 1 1 calc R
C9 C 0.6233(18) 0.4810(7) -0.0939(5) 0.022(3) Uani 1 1 d .
C10 C 0.5939(10) 0.5076(4) -0.0307(6) 0.023(3) Uani 1 1 d .
C11 C 0.6052(16) 0.4756(7) 0.0287(5) 0.021(3) Uani 1 1 d .
C12 C 0.6018(16) 0.5022(6) 0.0946(4) 0.022(2) Uani 1 1 d .
H12 H 0.5793 0.5447 0.1057 0.027 Uiso 1 1 calc R
C13 C 0.6367(13) 0.4549(5) 0.1372(4) 0.022(2) Uani 1 1 d .
H13 H 0.6411 0.4588 0.1840 0.026 Uiso 1 1 calc R
C14 C 0.6659(14) 0.3983(5) 0.1015(4) 0.017(2) Uani 1 1 d .
C15 C 0.7024(11) 0.3401(5) 0.1261(4) 0.020(2) Uani 1 1 d .
C16 C 0.7085(12) 0.2844(5) 0.0916(5) 0.022(2) Uani 1 1 d .
C17 C 0.7382(12) 0.2241(5) 0.1186(5) 0.020(2) Uani 1 1 d .
H17 H 0.7613 0.2150 0.1639 0.024 Uiso 1 1 calc R
C18 C 0.7286(13) 0.1823(5) 0.0703(4) 0.018(2) Uani 1 1 d .
H18 H 0.7467 0.1385 0.0751 0.022 Uiso 1 1 calc R
C19 C 0.6867(14) 0.2138(6) 0.0101(5) 0.016(2) Uani 1 1 d .
C20 C 0.6793(11) 0.1901(4) -0.0533(4) 0.016(2) Uani 1 1 d .
C21 C 0.6667(11) 0.1228(4) -0.0712(3) 0.0181(16) Uani 1 1 d .
C22 C 0.5952(10) 0.0795(4) -0.0256(3) 0.019(2) Uani 1 1 d .
H22 H 0.5567 0.0941 0.0166 0.022 Uiso 1 1 calc R
C23 C 0.5788(8) 0.0165(3) -0.0397(9) 0.0246(17) Uani 1 1 d .
H23 H 0.5358 -0.0114 -0.0065 0.029 Uiso 1 1 calc R
C24 C 0.6236(11) -0.0063(4) -0.1010(4) 0.029(2) Uani 1 1 d .
H24 H 0.6118 -0.0497 -0.1106 0.034 Uiso 1 1 calc R
C25 C 0.6859(11) 0.0348(4) -0.1484(4) 0.0211(17) Uani 1 1 d .
H25 H 0.7153 0.0192 -0.1912 0.025 Uiso 1 1 calc R
C26 C 0.7075(10) 0.0988(4) -0.1358(3) 0.0176(18) Uani 1 1 d .
C27 C 0.7645(10) 0.1416(5) -0.1875(4) 0.0221(19) Uani 1 1 d .
C28 C 0.8279(11) 0.1331(4) -0.2545(3) 0.0219(18) Uani 1 1 d .
H28 H 0.8434 0.0918 -0.2710 0.026 Uiso 1 1 calc R
C29 C 0.8667(11) 0.1829(4) -0.2954(4) 0.024(2) Uani 1 1 d .
H29 H 0.9073 0.1745 -0.3392 0.028 Uiso 1 1 calc R
C30 C 0.8487(9) 0.2458(4) -0.2751(3) 0.0198(18) Uani 1 1 d .
C31 C 0.8867(10) 0.3051(4) -0.3081(3) 0.0186(19) Uani 1 1 d .
C32 C 0.9634(12) 0.3064(5) -0.3716(3) 0.026(2) Uani 1 1 d .
H32 H 0.9844 0.2682 -0.3945 0.031 Uiso 1 1 calc R
C33 C 1.0083(13) 0.3617(5) -0.4010(4) 0.031(3) Uani 1 1 d .
H33 H 1.0545 0.3616 -0.4450 0.037 Uiso 1 1 calc R
C34 C 0.9882(12) 0.4168(5) -0.3687(4) 0.030(2) Uani 1 1 d .
H34 H 1.0261 0.4547 -0.3893 0.036 Uiso 1 1 calc R
C35 C 0.9124(11) 0.4184(5) -0.3054(3) 0.023(2) Uani 1 1 d .
H35 H 0.9002 0.4572 -0.2829 0.028 Uiso 1 1 calc R
C36 C 0.8536(11) 0.3625(4) -0.2744(4) 0.0181(19) Uani 1 1 d .
C37 C 0.5712(7) 0.57699(19) -0.0271(2) 0.018(2) Uani 1 1 d G
C38 C 0.4239(6) 0.6043(2) 0.0063(2) 0.0228(19) Uani 1 1 d G
H38 H 0.3332 0.5787 0.0268 0.027 Uiso 1 1 calc R
C39 C 0.4092(6) 0.6691(2) 0.0096(2) 0.030(2) Uani 1 1 d G
H39 H 0.3086 0.6878 0.0324 0.036 Uiso 1 1 calc R
C40 C 0.5419(8) 0.70658(18) -0.0204(2) 0.031(2) Uani 1 1 d G
H40 H 0.5319 0.7509 -0.0181 0.037 Uiso 1 1 calc R
C41 C 0.6892(6) 0.6793(2) -0.0538(2) 0.019(2) Uani 1 1 d G
H41 H 0.7798 0.7049 -0.0743 0.023 Uiso 1 1 calc R
C42 C 0.7038(6) 0.6145(3) -0.05708(19) 0.018(2) Uani 1 1 d G
H42 H 0.8045 0.5958 -0.0799 0.022 Uiso 1 1 calc R
C43 C 0.7489(8) 0.3374(3) 0.19906(17) 0.023(2) Uani 1 1 d G
C44 C 0.9144(7) 0.3634(3) 0.2204(2) 0.031(3) Uani 1 1 d G
H44 H 0.9947 0.3830 0.1895 0.037 Uiso 1 1 calc R
C45 C 0.9623(7) 0.3609(3) 0.2870(3) 0.037(3) Uani 1 1 d G
H45 H 1.0754 0.3787 0.3016 0.044 Uiso 1 1 calc R
C46 C 0.8448(9) 0.3323(3) 0.33220(18) 0.032(2) Uani 1 1 d G
H46 H 0.8776 0.3306 0.3777 0.038 Uiso 1 1 calc R
C47 C 0.6793(8) 0.3062(3) 0.3108(2) 0.036(2) Uani 1 1 d G
H47 H 0.5990 0.2867 0.3417 0.043 Uiso 1 1 calc R
C48 C 0.6314(7) 0.3088(3) 0.2443(2) 0.030(2) Uani 1 1 d G
H48 H 0.5183 0.2910 0.2297 0.037 Uiso 1 1 calc R

loop_
_atom_site_aniso_label
_atom_site_aniso_U_11
_atom_site_aniso_U_22
_atom_site_aniso_U_33
_atom_site_aniso_U_23
_atom_site_aniso_U_13
_atom_site_aniso_U_12
Pt1 0.01516(10) 0.01963(12) 0.01252(9) -0.0017(3) 0.0010(3) -0.00177(14)
N1 0.010(4) 0.017(5) 0.018(4) -0.004(4) 0.004(3) -0.003(3)
N2 0.021(5) 0.021(6) 0.018(4) -0.003(4) 0.001(4) -0.009(4)
N3 0.015(4) 0.013(5) 0.015(4) -0.003(3) 0.000(3) -0.003(4)
N4 0.011(4) 0.031(6) 0.010(4) -0.005(4) -0.001(3) -0.003(4)
C1 0.010(5) 0.019(6) 0.016(5) 0.005(4) 0.003(3) -0.002(4)
C2 0.021(5) 0.018(6) 0.014(5) 0.002(4) -0.005(4) 0.002(4)
C3 0.015(4) 0.023(5) 0.015(4) 0.002(4) -0.003(3) -0.001(4)
C4 0.014(5) 0.023(6) 0.011(4) -0.007(4) -0.005(3) 0.002(4)
C5 0.009(4) 0.037(7) 0.012(4) 0.002(4) -0.003(3) 0.000(4)
C6 0.018(5) 0.022(6) 0.011(4) -0.009(4) -0.001(3) -0.004(4)
C7 0.024(5) 0.024(7) 0.009(5) -0.003(4) -0.005(4) -0.008(5)
C8 0.022(4) 0.019(6) 0.016(5) 0.005(4) -0.011(4) -0.007(4)
C9 0.017(5) 0.031(7) 0.018(6) 0.005(5) -0.009(4) -0.011(5)
C10 0.016(3) 0.022(4) 0.031(8) -0.008(5) 0.006(4) -0.008(3)
C11 0.008(4) 0.029(7) 0.024(6) -0.008(5) 0.000(4) 0.004(5)
C12 0.037(6) 0.023(7) 0.007(5) 0.001(4) 0.007(5) -0.007(5)
C13 0.027(5) 0.022(6) 0.016(5) -0.007(4) 0.003(4) 0.003(4)
C14 0.023(5) 0.015(5) 0.011(4) 0.003(4) 0.003(4) -0.002(5)
C15 0.017(5) 0.029(6) 0.013(4) 0.001(4) 0.007(3) -0.009(4)
C16 0.013(5) 0.027(6) 0.025(5) 0.003(4) 0.000(4) -0.004(4)
C17 0.022(5) 0.022(6) 0.015(5) 0.005(4) 0.000(4) 0.002(4)
C18 0.015(4) 0.025(6) 0.015(5) 0.002(4) -0.004(3) 0.001(4)
C19 0.012(4) 0.017(6) 0.019(5) 0.000(4) -0.005(4) -0.002(4)
C20 0.018(3) 0.011(4) 0.018(7) -0.003(3) 0.005(4) 0.000(3)
C21 0.014(4) 0.020(5) 0.020(3) 0.000(3) -0.006(3) 0.002(4)
C22 0.017(4) 0.031(5) 0.008(5) 0.000(3) -0.003(3) 0.001(4)
C23 0.020(3) 0.016(4) 0.038(4) 0.015(9) -0.005(8) 0.003(3)
C24 0.028(5) 0.015(5) 0.043(5) -0.013(4) -0.005(4) -0.006(4)
C25 0.023(4) 0.017(5) 0.023(4) -0.011(3) 0.006(4) 0.005(4)
C26 0.014(4) 0.018(5) 0.021(4) -0.002(3) -0.006(3) 0.002(3)
C27 0.018(4) 0.029(6) 0.020(4) -0.004(4) -0.003(3) 0.002(4)
C28 0.020(4) 0.022(5) 0.024(4) -0.006(3) -0.006(4) 0.000(4)
C29 0.023(5) 0.028(6) 0.020(4) -0.004(4) 0.003(3) 0.006(4)
C30 0.006(3) 0.034(5) 0.019(3) -0.003(3) -0.003(3) 0.004(3)
C31 0.013(4) 0.031(6) 0.012(4) -0.004(4) -0.005(3) -0.001(4)
C32 0.026(5) 0.035(6) 0.016(4) -0.007(4) -0.001(4) 0.005(4)
C33 0.035(5) 0.044(8) 0.013(4) 0.004(4) -0.006(4) -0.001(5)
C34 0.026(5) 0.042(7) 0.022(4) 0.008(4) -0.002(4) -0.010(5)
C35 0.023(4) 0.027(6) 0.020(4) 0.003(4) -0.006(3) -0.007(4)
C36 0.017(4) 0.022(6) 0.015(4) 0.002(3) 0.000(3) 0.001(4)
C37 0.022(4) 0.017(4) 0.014(5) -0.003(3) -0.001(3) 0.008(3)
C38 0.025(5) 0.021(5) 0.022(4) 0.005(4) -0.004(3) 0.002(4)
C39 0.032(5) 0.041(7) 0.018(4) 0.001(4) -0.002(4) 0.005(4)
C40 0.043(5) 0.021(5) 0.028(5) -0.001(3) -0.011(4) -0.006(4)
C41 0.023(4) 0.020(4) 0.014(6) 0.000(3) -0.003(3) -0.003(4)
C42 0.024(4) 0.018(5) 0.013(5) 0.000(3) -0.001(3) 0.001(3)
C43 0.035(5) 0.017(5) 0.017(4) 0.000(3) 0.008(4) 0.002(4)
C44 0.027(5) 0.044(8) 0.022(5) -0.008(5) -0.001(4) -0.004(5)
C45 0.035(5) 0.048(8) 0.027(5) -0.008(6) -0.006(4) -0.004(6)
C46 0.057(6) 0.021(5) 0.018(4) 0.000(3) -0.011(4) 0.006(5)
C47 0.064(6) 0.033(6) 0.012(4) 0.006(4) 0.010(5) 0.003(6)
C48 0.033(6) 0.031(6) 0.027(4) -0.002(4) 0.008(4) -0.015(4)

loop_
_atom_type_symbol
_atom_type_description
_atom_type_scat_dispersion_real
_atom_type_scat_dispersion_imag
_atom_type_scat_source
C C 0.0033 0.0016 'International Tables Vol C Tables 4.2.6.8 and 6.1.1.4'
H H 0.0000 0.0000 'International Tables Vol C Tables 4.2.6.8 and 6.1.1.4'
N N 0.0061 0.0033 'International Tables Vol C Tables 4.2.6.8 and 6.1.1.4'
Pt Pt -1.7033 8.3905 'International Tables Vol C Tables 4.2.6.8 and 6.1.1.4'

loop_
_geom_angle_atom_site_label_1
_geom_angle_atom_site_label_2
_geom_angle_atom_site_label_3
_geom_angle
N1 Pt1 N3 178.4(4)
N1 Pt1 N4 88.2(3)
N3 Pt1 N4 91.5(4)
N1 Pt1 N2 89.4(5)
N3 Pt1 N2 90.9(3)
N4 Pt1 N2 177.5(5)
C1 N1 C4 109.1(9)
C1 N1 Pt1 126.2(8)
C4 N1 Pt1 124.6(8)
C9 N2 C6 107.8(11)
C9 N2 Pt1 124.5(8)
C6 N2 Pt1 127.5(9)
C14 N3 C11 106.2(9)
C14 N3 Pt1 126.6(8)
C11 N3 Pt1 127.2(8)
C16 N4 C19 105.8(10)
C16 N4 Pt1 124.0(8)
C19 N4 Pt1 129.6(7)
N1 C1 C20 130.8(11)
N1 C1 C2 108.3(9)
C20 C1 C2 120.8(11)
C27 C2 C3 126.7(9)
C27 C2 C1 127.5(9)
C3 C2 C1 105.7(9)
C2 C3 C30 122.6(9)
C2 C3 C4 108.8(8)
C30 C3 C4 128.6(9)
N1 C4 C5 131.3(9)
N1 C4 C3 108.0(9)
C5 C4 C3 120.5(8)
C4 C5 C6 120.0(8)
C4 C5 C36 114.0(8)
C6 C5 C36 125.8(9)
N2 C6 C5 124.0(10)
N2 C6 C7 108.2(9)
C5 C6 C7 127.7(9)
C8 C7 C6 106.6(9)
C8 C7 H7 126.7
C6 C7 H7 126.7
C7 C8 C9 107.3(11)
C7 C8 H8 126.3
C9 C8 H8 126.3
N2 C9 C8 109.7(11)
N2 C9 C10 127.1(11)
C8 C9 C10 123.2(12)
C11 C10 C9 125.2(8)
C11 C10 C37 117.0(9)
C9 C10 C37 117.4(10)
C10 C11 N3 123.7(10)
C10 C11 C12 127.1(12)
N3 C11 C12 108.8(10)
C13 C12 C11 106.9(11)
C13 C12 H12 126.6
C11 C12 H12 126.6
C12 C13 C14 109.9(9)
C12 C13 H13 125.1
C14 C13 H13 125.1
C15 C14 N3 123.5(9)
C15 C14 C13 128.2(8)
N3 C14 C13 108.3(9)
C14 C15 C16 127.5(8)
C14 C15 C43 115.7(8)
C16 C15 C43 116.8(8)
C15 C16 N4 124.7(10)
C15 C16 C17 126.6(9)
N4 C16 C17 108.6(10)
C18 C17 C16 108.7(9)
C18 C17 H17 125.6
C16 C17 H17 125.6
C17 C18 C19 108.9(10)
C17 C18 H18 125.5
C19 C18 H18 125.5
C20 C19 N4 122.5(10)
C20 C19 C18 129.0(10)
N4 C19 C18 107.8(9)
C1 C20 C19 120.8(8)
C1 C20 C21 113.0(8)
C19 C20 C21 125.7(8)
C22 C21 C26 116.0(7)
C22 C21 C20 120.0(7)
C26 C21 C20 123.7(7)
C23 C22 C21 122.5(9)
C23 C22 H22 118.7
C21 C22 H22 118.7
C24 C23 C22 120.9(11)
C24 C23 H23 119.5
C22 C23 H23 119.5
C23 C24 C25 118.7(8)
C23 C24 H24 120.7
C25 C24 H24 120.7
C24 C25 C26 122.2(7)
C24 C25 H25 118.9
C26 C25 H25 118.9
C25 C26 C21 119.5(7)
C25 C26 C27 121.1(7)
C21 C26 C27 119.3(8)
C2 C27 C28 112.0(8)
C2 C27 C26 114.4(8)
C28 C27 C26 133.5(8)
C29 C28 C27 122.1(8)
C29 C28 H28 118.9
C27 C28 H28 118.9
C28 C29 C30 122.9(7)
C28 C29 H29 118.6
C30 C29 H29 118.6
C3 C30 C29 113.7(8)
C3 C30 C31 113.5(8)
C29 C30 C31 132.7(7)
C32 C31 C36 119.3(8)
C32 C31 C30 120.6(8)
C36 C31 C30 120.0(7)
C33 C32 C31 120.7(9)
C33 C32 H32 119.6
C31 C32 H32 119.6
C34 C33 C32 121.3(8)
C34 C33 H33 119.4
C32 C33 H33 119.4
C33 C34 C35 120.4(9)
C33 C34 H34 119.8
C35 C34 H34 119.8
C34 C35 C36 120.4(9)
C34 C35 H35 119.8
C36 C35 H35 119.8
C35 C36 C31 117.7(7)
C35 C36 C5 119.4(8)
C31 C36 C5 122.6(8)
C38 C37 C42 120.0
C38 C37 C10 121.7(5)
C42 C37 C10 118.3(5)
C37 C38 C39 120.0
C37 C38 H38 120.0
C39 C38 H38 120.0
C38 C39 C40 120.0
C38 C39 H39 120.0
C40 C39 H39 120.0
C41 C40 C39 120.0
C41 C40 H40 120.0
C39 C40 H40 120.0
C40 C41 C42 120.0
C40 C41 H41 120.0
C42 C41 H41 120.0
C41 C42 C37 120.0
C41 C42 H42 120.0
C37 C42 H42 120.0
C44 C43 C48 120.0
C44 C43 C15 118.6(5)
C48 C43 C15 121.4(5)
C43 C44 C45 120.0
C43 C44 H44 120.0
C45 C44 H44 120.0
C46 C45 C44 120.0
C46 C45 H45 120.0
C44 C45 H45 120.0
C45 C46 C47 120.0
C45 C46 H46 120.0
C47 C46 H46 120.0
C46 C47 C48 120.0
C46 C47 H47 120.0
C48 C47 H47 120.0
C47 C48 C43 120.0
C47 C48 H48 120.0
C43 C48 H48 120.0

loop_
_geom_bond_atom_site_label_1
_geom_bond_atom_site_label_2
_geom_bond_distance
Pt1 N1 1.960(10)
Pt1 N3 1.966(10)
Pt1 N4 2.012(12)
Pt1 N2 2.051(12)
N1 C1 1.356(16)
N1 C4 1.359(13)
N2 C9 1.320(18)
N2 C6 1.360(14)
N3 C14 1.409(13)
N3 C11 1.412(17)
N4 C16 1.397(14)
N4 C19 1.410(15)
C1 C20 1.378(12)
C1 C2 1.440(15)
C2 C27 1.342(13)
C2 C3 1.366(12)
C3 C30 1.371(10)
C3 C4 1.404(13)
C4 C5 1.377(14)
C5 C6 1.413(13)
C5 C36 1.507(11)
C6 C7 1.418(15)
C7 C8 1.342(12)
C7 H7 0.9500
C8 C9 1.404(15)
C8 H8 0.9500
C9 C10 1.414(16)
C10 C11 1.382(15)
C10 C37 1.494(9)
C11 C12 1.447(15)
C12 C13 1.351(13)
C12 H12 0.9500
C13 C14 1.423(14)
C13 H13 0.9500
C14 C15 1.364(13)
C15 C16 1.380(13)
C15 C43 1.514(9)
C16 C17 1.416(14)
C17 C18 1.323(12)
C17 H17 0.9500
C18 C19 1.423(14)
C18 H18 0.9500
C19 C20 1.379(12)
C20 C21 1.485(11)
C21 C22 1.405(10)
C21 C26 1.432(10)
C22 C23 1.382(11)
C22 H22 0.9500
C23 C24 1.370(18)
C23 H23 0.9500
C24 C25 1.375(11)
C24 H24 0.9500
C25 C26 1.401(11)
C25 H25 0.9500
C26 C27 1.449(11)
C27 C28 1.441(10)
C28 C29 1.375(11)
C28 H28 0.9500
C29 C30 1.411(12)
C29 H29 0.9500
C30 C31 1.459(12)
C31 C32 1.398(10)
C31 C36 1.421(12)
C32 C33 1.363(13)
C32 H32 0.9500
C33 C34 1.354(13)
C33 H33 0.9500
C34 C35 1.391(10)
C34 H34 0.9500
C35 C36 1.415(12)
C35 H35 0.9500
C37 C38 1.3900
C37 C42 1.3900
C38 C39 1.3900
C38 H38 0.9500
C39 C40 1.3900
C39 H39 0.9500
C40 C41 1.3900
C40 H40 0.9500
C41 C42 1.3900
C41 H41 0.9500
C42 H42 0.9500
C43 C44 1.3900
C43 C48 1.3900
C44 C45 1.3900
C44 H44 0.9500
C45 C46 1.3900
C45 H45 0.9500
C46 C47 1.3900
C46 H46 0.9500
C47 C48 1.3900
C47 H47 0.9500
C48 H48 0.9500

loop_
_geom_torsion_atom_site_label_1
_geom_torsion_atom_site_label_2
_geom_torsion_atom_site_label_3
_geom_torsion_atom_site_label_4
_geom_torsion
N4 Pt1 N1 C1 9.0(8)
N2 Pt1 N1 C1 -171.6(9)
N4 Pt1 N1 C4 -166.2(9)
N2 Pt1 N1 C4 13.2(8)
N1 Pt1 N2 C9 168.6(10)
N3 Pt1 N2 C9 -13.0(9)
N1 Pt1 N2 C6 -5.2(9)
N3 Pt1 N2 C6 173.3(10)
N4 Pt1 N3 C14 12.2(8)
N2 Pt1 N3 C14 -167.1(9)
N4 Pt1 N3 C11 -171.7(9)
N2 Pt1 N3 C11 9.0(8)
N1 Pt1 N4 C16 162.6(9)
N3 Pt1 N4 C16 -15.9(8)
N1 Pt1 N4 C19 -6.7(9)
N3 Pt1 N4 C19 174.9(10)
C4 N1 C1 C20 174.4(10)
Pt1 N1 C1 C20 -1.4(17)
C4 N1 C1 C2 -1.0(12)
Pt1 N1 C1 C2 -176.8(7)
N1 C1 C2 C27 179.7(10)
C20 C1 C2 C27 3.8(17)
N1 C1 C2 C3 2.2(12)
C20 C1 C2 C3 -173.7(9)
C27 C2 C3 C30 -0.5(15)
C1 C2 C3 C30 177.0(8)
C27 C2 C3 C4 179.9(10)
C1 C2 C3 C4 -2.6(10)
C1 N1 C4 C5 175.4(10)
Pt1 N1 C4 C5 -8.7(15)
C1 N1 C4 C3 -0.6(11)
Pt1 N1 C4 C3 175.3(6)
C2 C3 C4 N1 2.1(10)
C30 C3 C4 N1 -177.5(8)
C2 C3 C4 C5 -174.4(8)
C30 C3 C4 C5 6.0(14)
N1 C4 C5 C6 -9.6(15)
C3 C4 C5 C6 166.0(8)
N1 C4 C5 C36 174.5(9)
C3 C4 C5 C36 -9.9(11)
C9 N2 C6 C5 176.1(10)
Pt1 N2 C6 C5 -9.3(14)
C9 N2 C6 C7 -5.7(12)
Pt1 N2 C6 C7 168.9(7)
C4 C5 C6 N2 18.5(13)
C36 C5 C6 N2 -166.0(8)
C4 C5 C6 C7 -159.3(9)
C36 C5 C6 C7 16.2(15)
N2 C6 C7 C8 3.0(11)
C5 C6 C7 C8 -179.0(9)
C6 C7 C8 C9 0.7(12)
C6 N2 C9 C8 6.2(13)
Pt1 N2 C9 C8 -168.6(7)
C6 N2 C9 C10 -172.7(10)
Pt1 N2 C9 C10 12.5(18)
C7 C8 C9 N2 -4.4(13)
C7 C8 C9 C10 174.6(10)
N2 C9 C10 C11 -3.3(15)
C8 C9 C10 C11 177.9(13)
N2 C9 C10 C37 168.9(11)
C8 C9 C10 C37 -9.9(15)
C9 C10 C11 N3 -1.6(14)
C37 C10 C11 N3 -173.9(9)
C9 C10 C11 C12 170.7(13)
C37 C10 C11 C12 -1.6(16)
C14 N3 C11 C10 172.9(10)
Pt1 N3 C11 C10 -3.9(16)
C14 N3 C11 C12 -0.7(12)
Pt1 N3 C11 C12 -177.5(7)
C10 C11 C12 C13 -173.4(11)
N3 C11 C12 C13 -0.1(13)
C11 C12 C13 C14 0.9(12)
C11 N3 C14 C15 179.0(10)
Pt1 N3 C14 C15 -4.2(14)
C11 N3 C14 C13 1.3(11)
Pt1 N3 C14 C13 178.0(7)
C12 C13 C14 C15 -179.1(10)
C12 C13 C14 N3 -1.4(12)
N3 C14 C15 C16 -5.8(16)
C13 C14 C15 C16 171.5(9)
N3 C14 C15 C43 171.5(8)
C13 C14 C15 C43 -11.2(14)
C14 C15 C16 N4 1.2(16)
C43 C15 C16 N4 -176.1(8)
C14 C15 C16 C17 -176.9(10)
C43 C15 C16 C17 5.9(13)
C19 N4 C16 C15 -176.2(9)
Pt1 N4 C16 C15 12.4(13)
C19 N4 C16 C17 2.2(11)
Pt1 N4 C16 C17 -169.3(7)
C15 C16 C17 C18 178.0(9)
N4 C16 C17 C18 -0.3(11)
C16 C17 C18 C19 -1.7(11)
C16 N4 C19 C20 -174.6(9)
Pt1 N4 C19 C20 -3.8(16)
C16 N4 C19 C18 -3.1(12)
Pt1 N4 C19 C18 167.6(7)
C17 C18 C19 C20 173.7(10)
C17 C18 C19 N4 3.1(12)
N1 C1 C20 C19 -13.0(16)
C2 C1 C20 C19 161.9(11)
N1 C1 C20 C21 174.5(10)
C2 C1 C20 C21 -10.6(14)
N4 C19 C20 C1 14.9(14)
C18 C19 C20 C1 -154.5(12)
N4 C19 C20 C21 -173.7(9)
C18 C19 C20 C21 16.9(17)
C1 C20 C21 C22 -164.9(8)
C19 C20 C21 C22 23.2(14)
C1 C20 C21 C26 9.0(13)
C19 C20 C21 C26 -163.0(9)
C26 C21 C22 C23 5.1(11)
C20 C21 C22 C23 179.4(8)
C21 C22 C23 C24 -3.3(12)
C22 C23 C24 C25 0.1(12)
C23 C24 C25 C26 0.9(13)
C24 C25 C26 C21 1.1(12)
C24 C25 C26 C27 -176.8(7)
C22 C21 C26 C25 -3.9(11)
C20 C21 C26 C25 -178.0(8)
C22 C21 C26 C27 174.0(7)
C20 C21 C26 C27 0.0(12)
C3 C2 C27 C28 1.5(13)
C1 C2 C27 C28 -175.4(10)
C3 C2 C27 C26 -177.3(9)
C1 C2 C27 C26 5.8(14)
C25 C26 C27 C2 170.8(8)
C21 C26 C27 C2 -7.2(11)
C25 C26 C27 C28 -7.7(13)
C21 C26 C27 C28 174.4(8)
C2 C27 C28 C29 -1.4(11)
C26 C27 C28 C29 177.0(8)
C27 C28 C29 C30 0.4(12)
C2 C3 C30 C29 -0.7(11)
C4 C3 C30 C29 178.8(8)
C2 C3 C30 C31 -178.2(8)
C4 C3 C30 C31 1.3(12)
C28 C29 C30 C3 0.7(11)
C28 C29 C30 C31 177.6(8)
C3 C30 C31 C32 173.8(7)
C29 C30 C31 C32 -3.1(12)
C3 C30 C31 C36 -3.3(10)
C29 C30 C31 C36 179.7(8)
C36 C31 C32 C33 0.8(12)
C30 C31 C32 C33 -176.4(8)
C31 C32 C33 C34 3.1(13)
C32 C33 C34 C35 -3.1(13)
C33 C34 C35 C36 -0.7(12)
C34 C35 C36 C31 4.4(11)
C34 C35 C36 C5 178.7(7)
C32 C31 C36 C35 -4.4(11)
C30 C31 C36 C35 172.8(7)
C32 C31 C36 C5 -178.5(7)
C30 C31 C36 C5 -1.3(11)
C4 C5 C36 C35 -166.0(8)
C6 C5 C36 C35 18.3(12)
C4 C5 C36 C31 7.9(11)
C6 C5 C36 C31 -167.7(8)
C11 C10 C37 C38 -57.6(9)
C9 C10 C37 C38 129.5(7)
C11 C10 C37 C42 121.2(8)
C9 C10 C37 C42 -51.6(9)
C42 C37 C38 C39 0.0
C10 C37 C38 C39 178.8(6)
C37 C38 C39 C40 0.0
C38 C39 C40 C41 0.0
C39 C40 C41 C42 0.0
C40 C41 C42 C37 0.0
C38 C37 C42 C41 0.0
C10 C37 C42 C41 -178.9(6)
C14 C15 C43 C44 -68.3(9)
C16 C15 C43 C44 109.3(7)
C14 C15 C43 C48 112.6(8)
C16 C15 C43 C48 -69.8(8)
C48 C43 C44 C45 0.0
C15 C43 C44 C45 -179.1(6)
C43 C44 C45 C46 0.0
C44 C45 C46 C47 0.0
C45 C46 C47 C48 0.0
C46 C47 C48 C43 0.0
C44 C43 C48 C47 0.0
C15 C43 C48 C47 179.1(6)
